data_2229079
loop_
_publ_author_name
'Jones, Myron W.'
'Powell, Douglas R.'
'Richter-Addo, George B.'

_publ_section_title
;
 Dinitrosylbis[tris(4-chlorophenyl)phosphane]iron
;
_journal_coeditor_code HG2779
_journal_issue 2
_journal_name_full 'Acta Crystallographica Section E'
_journal_page_first m247
_journal_paper_doi 10.1107/S1600536811001693
_journal_volume 67
_journal_year 2011
_chemical_formula_iupac '[Fe (N O)2 (C18 H12 Cl3 P1)2]'
_chemical_formula_moiety 'C36 H24 Cl6 Fe N2 O2 P2'
_chemical_formula_sum 'C36 H24 Cl6 Fe N2 O2 P2'
_chemical_formula_weight 847.06
_chemical_name_systematic
;
Dinitrosylbis[tris(4-chlorophenyl)phosphane]iron
;
_space_group_IT_number 14
_symmetry_cell_setting monoclinic
_symmetry_space_group_name_Hall '-P 2yn'
_symmetry_space_group_name_H-M 'P 1 21/n 1'
_atom_sites_solution_hydrogens geom
_atom_sites_solution_primary direct
_atom_sites_solution_secondary difmap
_audit_creation_method SHELXL-97
_cell_angle_alpha 90.00
_cell_angle_beta 108.399(8)
_cell_angle_gamma 90.00
_cell_formula_units_Z 4
_cell_length_a 10.340(3)
_cell_length_b 35.025(10)
_cell_length_c 10.589(3)
_cell_measurement_reflns_used 8898
_cell_measurement_temperature 100(2)
_cell_measurement_theta_max 26.84
_cell_measurement_theta_min 2.97
_cell_volume 3638.9(18)
_computing_cell_refinement 'SAINT (Bruker, 2007)'
_computing_data_collection 'SMART (Bruker, 2007)'
_computing_data_reduction 'SAINT (Bruker, 2007)'
_computing_molecular_graphics 'SHELXTL (Sheldrick, 2008)'
_computing_publication_material 'SHELXTL (Sheldrick, 2008)'
_computing_structure_refinement 'SHELXTL (Sheldrick, 2008)'
_computing_structure_solution 'SHELXTL (Sheldrick, 2008)'
_diffrn_ambient_temperature 100(2)
_diffrn_measured_fraction_theta_full 0.990
_diffrn_measured_fraction_theta_max 0.990
_diffrn_measurement_device_type 'Bruker APEX CCD'
_diffrn_measurement_method \w
_diffrn_radiation_monochromator graphite
_diffrn_radiation_source 'fine-focus sealed tube'
_diffrn_radiation_type MoK\a
_diffrn_radiation_wavelength 0.71073
_diffrn_reflns_av_R_equivalents 0.0233
_diffrn_reflns_av_sigmaI/netI 0.0229
_diffrn_reflns_limit_h_max 12
_diffrn_reflns_limit_h_min -11
_diffrn_reflns_limit_k_max 43
_diffrn_reflns_limit_k_min -43
_diffrn_reflns_limit_l_max 13
_diffrn_reflns_limit_l_min -13
_diffrn_reflns_number 24943
_diffrn_reflns_theta_full 26.00
_diffrn_reflns_theta_max 26.00
_diffrn_reflns_theta_min 2.97
_exptl_absorpt_coefficient_mu 0.980
_exptl_absorpt_correction_T_max 0.966
_exptl_absorpt_correction_T_min 0.702
_exptl_absorpt_correction_type multi-scan
_exptl_absorpt_process_details '(SADABS; Sheldrick, 2001)'
_exptl_crystal_colour red
_exptl_crystal_density_diffrn 1.546
_exptl_crystal_density_method 'not measured'
_exptl_crystal_description plate
_exptl_crystal_F_000 1712
_exptl_crystal_size_max 0.38
_exptl_crystal_size_mid 0.19
_exptl_crystal_size_min 0.04
_refine_diff_density_max 0.390
_refine_diff_density_min -0.206
_refine_ls_extinction_method none
_refine_ls_goodness_of_fit_ref 1.000
_refine_ls_hydrogen_treatment constr
_refine_ls_matrix_type full
_refine_ls_number_parameters 442
_refine_ls_number_reflns 7073
_refine_ls_number_restraints 0
_refine_ls_restrained_S_all 1.000
_refine_ls_R_factor_all 0.0304
_refine_ls_R_factor_gt 0.0275
_refine_ls_shift/su_max 0.001
_refine_ls_shift/su_mean 0.000
_refine_ls_structure_factor_coef Fsqd
_refine_ls_weighting_details 'calc w=1/[\s^2^(Fo^2^)+(0.0380P)^2^+2.2000P] where P=(Fo^2^+2Fc^2^)/3'
_refine_ls_weighting_scheme calc
_refine_ls_wR_factor_gt 0.0698
_refine_ls_wR_factor_ref 0.0715
_reflns_number_gt 6527
_reflns_number_total 7073
_reflns_threshold_expression I>2\s(I)
_cod_data_source_file hg2779.cif
_cod_data_source_block I
_cod_original_sg_symbol_H-M 'P 21/n'
_cod_database_code 2229079
_cod_database_fobs_code 2229079

loop_
_symmetry_equiv_pos_as_xyz
'x, y, z'
'-x+1/2, y+1/2, -z+1/2'
'-x, -y, -z'
'x-1/2, -y-1/2, z-1/2'

loop_
_atom_site_type_symbol
_atom_site_label
_atom_site_fract_x
_atom_site_fract_y
_atom_site_fract_z
_atom_site_U_iso_or_equiv
_atom_site_adp_type
_atom_site_calc_flag
_atom_site_refinement_flags
_atom_site_occupancy
_atom_site_disorder_assembly
_atom_site_disorder_group
Fe Fe1 0.39351(2) 0.360112(6) 0.72317(2) 0.01475(7) Uani d . 1 . .
N N1 0.22480(15) 0.35677(4) 0.67163(15) 0.0211(3) Uani d . 1 . .
O O1 0.10393(13) 0.35496(4) 0.63323(16) 0.0374(4) Uani d . 1 . .
N N2 0.49768(15) 0.36032(4) 0.87866(14) 0.0183(3) Uani d . 1 . .
O O2 0.56832(14) 0.36016(4) 0.99132(12) 0.0286(3) Uani d . 1 . .
P P1 0.42791(4) 0.414501(12) 0.62695(4) 0.01567(10) Uani d . 1 . .
C C1A 0.37536(16) 0.45624(5) 0.70326(17) 0.0168(3) Uani d . 1 . .
C C2A 0.33928(18) 0.49081(5) 0.63462(18) 0.0225(4) Uani d . 1 . .
H H2A 0.3363 0.4925 0.5442 0.027 Uiso calc R 1 . .
C C3A 0.30787(18) 0.52255(5) 0.69749(19) 0.0244(4) Uani d . 1 . .
H H3A 0.2825 0.5459 0.6505 0.029 Uiso calc R 1 . .
C C4A 0.31395(17) 0.51983(5) 0.82958(18) 0.0215(4) Uani d . 1 . .
C C5A 0.34768(18) 0.48586(5) 0.89891(18) 0.0218(4) Uani d . 1 . .
H H5A 0.3503 0.4843 0.9892 0.026 Uiso calc R 1 . .
C C6A 0.37756(17) 0.45423(5) 0.83540(17) 0.0197(3) Uani d . 1 . .
H H6A 0.3999 0.4308 0.8824 0.024 Uiso calc R 1 . .
Cl Cl1A 0.27894(5) 0.559906(13) 0.91015(5) 0.03403(12) Uani d . 1 . .
C C1B 0.60313(16) 0.42712(5) 0.63916(16) 0.0170(3) Uani d . 1 . .
C C2B 0.66819(18) 0.45927(5) 0.70917(17) 0.0215(4) Uani d . 1 . .
H H2B 0.6199 0.4757 0.7498 0.026 Uiso calc R 1 . .
C C3B 0.80257(18) 0.46732(5) 0.71992(18) 0.0242(4) Uani d . 1 . .
H H3B 0.8465 0.4891 0.7683 0.029 Uiso calc R 1 . .
C C4B 0.87206(17) 0.44347(5) 0.65970(18) 0.0217(4) Uani d . 1 . .
C C5B 0.81105(17) 0.41094(5) 0.59145(17) 0.0209(4) Uani d . 1 . .
H H5B 0.8602 0.3945 0.5518 0.025 Uiso calc R 1 . .
C C6B 0.67730(17) 0.40302(5) 0.58234(17) 0.0193(3) Uani d . 1 . .
H H6B 0.6350 0.3807 0.5365 0.023 Uiso calc R 1 . .
Cl Cl1B 1.03788(5) 0.454627(16) 0.66918(6) 0.03857(13) Uani d . 1 . .
C C1C 0.33064(17) 0.42091(5) 0.45080(16) 0.0185(3) Uani d . 1 . .
C C2C 0.38994(19) 0.42696(5) 0.35119(18) 0.0230(4) Uani d . 1 . .
H H2C 0.4864 0.4279 0.3735 0.028 Uiso calc R 1 . .
C C3C 0.3091(2) 0.43157(5) 0.21917(18) 0.0265(4) Uani d . 1 . .
H H3C 0.3502 0.4351 0.1514 0.032 Uiso calc R 1 . .
C C4C 0.1692(2) 0.43096(5) 0.18746(18) 0.0269(4) Uani d . 1 . .
C C5C 0.10724(19) 0.42500(6) 0.28448(18) 0.0270(4) Uani d . 1 . .
H H5C 0.0107 0.4247 0.2618 0.032 Uiso calc R 1 . .
C C6C 0.18857(18) 0.41947(5) 0.41529(18) 0.0237(4) Uani d . 1 . .
H H6C 0.1469 0.4146 0.4818 0.028 Uiso calc R 1 . .
Cl Cl1C 0.06876(6) 0.438658(17) 0.02359(5) 0.04204(14) Uani d . 1 . .
P P2 0.46109(4) 0.312563(12) 0.61848(4) 0.01492(9) Uani d . 1 . .
C C1D 0.40364(16) 0.26589(5) 0.65914(16) 0.0165(3) Uani d . 1 . .
C C2D 0.33939(17) 0.23830(5) 0.56611(17) 0.0210(4) Uani d . 1 . .
H H2D 0.3153 0.2440 0.4738 0.025 Uiso calc R 1 . .
C C3D 0.31013(18) 0.20251(5) 0.60686(18) 0.0228(4) Uani d . 1 . .
H H3D 0.2654 0.1838 0.5431 0.027 Uiso calc R 1 . .
C C4D 0.34701(17) 0.19451(5) 0.74143(18) 0.0202(4) Uani d . 1 . .
C C5D 0.41099(18) 0.22145(5) 0.83637(17) 0.0206(4) Uani d . 1 . .
H H5D 0.4361 0.2155 0.9285 0.025 Uiso calc R 1 . .
C C6D 0.43760(17) 0.25712(5) 0.79447(17) 0.0198(3) Uani d . 1 . .
H H6D 0.4797 0.2760 0.8587 0.024 Uiso calc R 1 . .
Cl Cl1D 0.31377(5) 0.149324(12) 0.79346(5) 0.02760(11) Uani d . 1 . .
C C1E 0.64188(16) 0.30117(5) 0.65467(16) 0.0171(3) Uani d . 1 . .
C C2E 0.74298(17) 0.32280(5) 0.74395(16) 0.0191(3) Uani d . 1 . .
H H2E 0.7184 0.3444 0.7857 0.023 Uiso calc R 1 . .
C C3E 0.88021(18) 0.31309(5) 0.77269(17) 0.0218(4) Uani d . 1 . .
H H3E 0.9491 0.3278 0.8341 0.026 Uiso calc R 1 . .
C C4E 0.91421(17) 0.28181(5) 0.71054(17) 0.0213(4) Uani d . 1 . .
C C5E 0.81523(18) 0.25973(5) 0.62067(17) 0.0216(4) Uani d . 1 . .
H H5E 0.8405 0.2384 0.5782 0.026 Uiso calc R 1 . .
C C6E 0.68019(18) 0.26927(5) 0.59438(17) 0.0204(4) Uani d . 1 . .
H H6E 0.6118 0.2540 0.5345 0.025 Uiso calc R 1 . .
Cl Cl1E 1.08460(4) 0.269062(13) 0.74297(5) 0.02791(11) Uani d . 1 . .
C C1F 0.39668(17) 0.31651(5) 0.43779(16) 0.0170(3) Uani d . 1 . .
C C2F 0.48224(17) 0.32239(5) 0.36092(16) 0.0182(3) Uani d . 1 . .
H H2F 0.5780 0.3201 0.4010 0.022 Uiso calc R 1 . .
C C3F 0.42994(18) 0.33155(5) 0.22701(17) 0.0209(4) Uani d . 1 . .
H H3F 0.4891 0.3360 0.1757 0.025 Uiso calc R 1 . .
C C4F 0.29012(18) 0.33409(5) 0.16937(17) 0.0214(4) Uani d . 1 . .
C C5F 0.20195(18) 0.32781(5) 0.24218(17) 0.0230(4) Uani d . 1 . .
H H5F 0.1061 0.3292 0.2007 0.028 Uiso calc R 1 . .
C C6F 0.25575(17) 0.31942(5) 0.37631(17) 0.0209(4) Uani d . 1 . .
H H6F 0.1961 0.3156 0.4275 0.025 Uiso calc R 1 . .
Cl Cl1F 0.22499(5) 0.344935(16) 0.00079(4) 0.03281(12) Uani d . 1 . .

loop_
_atom_site_aniso_label
_atom_site_aniso_U_11
_atom_site_aniso_U_22
_atom_site_aniso_U_33
_atom_site_aniso_U_12
_atom_site_aniso_U_13
_atom_site_aniso_U_23
Fe1 0.01424(12) 0.01603(12) 0.01523(13) -0.00054(9) 0.00643(9) 0.00098(9)
N1 0.0199(8) 0.0189(7) 0.0271(8) 0.0002(6) 0.0109(6) 0.0042(6)
O1 0.0146(7) 0.0378(8) 0.0593(10) 0.0004(6) 0.0111(6) 0.0135(7)
N2 0.0207(7) 0.0162(7) 0.0194(8) 0.0014(5) 0.0085(6) 0.0007(5)
O2 0.0294(7) 0.0345(7) 0.0183(7) 0.0021(6) 0.0026(6) 0.0010(5)
P1 0.0134(2) 0.0180(2) 0.0163(2) -0.00109(16) 0.00563(16) 0.00173(16)
C1A 0.0116(8) 0.0172(8) 0.0221(8) -0.0010(6) 0.0060(6) 0.0008(6)
C2A 0.0216(9) 0.0238(9) 0.0234(9) -0.0014(7) 0.0089(7) 0.0058(7)
C3A 0.0213(9) 0.0186(8) 0.0322(10) 0.0007(7) 0.0067(7) 0.0068(7)
C4A 0.0157(8) 0.0182(8) 0.0288(9) 0.0000(6) 0.0043(7) -0.0033(7)
C5A 0.0213(9) 0.0218(9) 0.0209(9) -0.0003(7) 0.0048(7) 0.0003(7)
C6A 0.0176(8) 0.0194(8) 0.0211(9) 0.0013(7) 0.0049(7) 0.0036(7)
Cl1A 0.0377(3) 0.0223(2) 0.0359(3) 0.00912(19) 0.0028(2) -0.00645(19)
C1B 0.0149(8) 0.0199(8) 0.0163(8) -0.0008(6) 0.0051(6) 0.0038(6)
C2B 0.0198(9) 0.0237(9) 0.0222(9) 0.0001(7) 0.0083(7) -0.0018(7)
C3B 0.0199(9) 0.0250(9) 0.0260(9) -0.0058(7) 0.0050(7) -0.0047(7)
C4B 0.0126(8) 0.0293(9) 0.0234(9) -0.0024(7) 0.0060(7) 0.0018(7)
C5B 0.0167(8) 0.0264(9) 0.0211(9) 0.0023(7) 0.0079(7) 0.0020(7)
C6B 0.0190(8) 0.0182(8) 0.0199(8) -0.0020(7) 0.0052(7) 0.0014(6)
Cl1B 0.0177(2) 0.0528(3) 0.0489(3) -0.0128(2) 0.0158(2) -0.0172(2)
C1C 0.0192(8) 0.0175(8) 0.0180(8) -0.0016(7) 0.0049(7) 0.0016(6)
C2C 0.0208(9) 0.0272(9) 0.0218(9) -0.0006(7) 0.0080(7) 0.0044(7)
C3C 0.0299(10) 0.0311(10) 0.0198(9) 0.0011(8) 0.0099(8) 0.0050(7)
C4C 0.0306(10) 0.0266(9) 0.0184(9) 0.0028(8) 0.0005(7) 0.0034(7)
C5C 0.0197(9) 0.0309(10) 0.0265(10) -0.0001(7) 0.0016(7) 0.0036(8)
C6C 0.0204(9) 0.0284(9) 0.0226(9) -0.0017(7) 0.0073(7) 0.0037(7)
Cl1C 0.0398(3) 0.0589(3) 0.0200(2) 0.0084(2) -0.0012(2) 0.0080(2)
P2 0.0134(2) 0.0174(2) 0.0147(2) -0.00121(16) 0.00533(16) -0.00021(15)
C1D 0.0142(8) 0.0171(8) 0.0202(8) 0.0000(6) 0.0082(6) 0.0003(6)
C2D 0.0207(9) 0.0238(9) 0.0181(8) -0.0016(7) 0.0058(7) 0.0003(7)
C3D 0.0218(9) 0.0221(9) 0.0237(9) -0.0054(7) 0.0061(7) -0.0036(7)
C4D 0.0172(8) 0.0166(8) 0.0298(9) 0.0009(7) 0.0120(7) 0.0022(7)
C5D 0.0222(9) 0.0231(9) 0.0194(9) 0.0031(7) 0.0106(7) 0.0017(7)
C6D 0.0209(9) 0.0208(8) 0.0191(8) 0.0006(7) 0.0081(7) -0.0029(7)
Cl1D 0.0312(2) 0.0191(2) 0.0334(2) -0.00247(17) 0.01136(19) 0.00508(17)
C1E 0.0155(8) 0.0210(8) 0.0158(8) -0.0002(6) 0.0064(6) 0.0038(6)
C2E 0.0185(8) 0.0215(8) 0.0188(8) 0.0000(7) 0.0083(7) 0.0017(7)
C3E 0.0174(8) 0.0266(9) 0.0204(9) -0.0032(7) 0.0047(7) 0.0016(7)
C4E 0.0156(8) 0.0268(9) 0.0230(9) 0.0038(7) 0.0084(7) 0.0094(7)
C5E 0.0236(9) 0.0192(8) 0.0255(9) 0.0019(7) 0.0128(7) 0.0042(7)
C6E 0.0206(9) 0.0210(8) 0.0203(8) -0.0016(7) 0.0074(7) 0.0014(7)
Cl1E 0.0164(2) 0.0324(2) 0.0366(3) 0.00515(17) 0.01070(18) 0.00734(19)
C1F 0.0184(8) 0.0169(8) 0.0161(8) -0.0005(6) 0.0059(6) -0.0014(6)
C2F 0.0155(8) 0.0196(8) 0.0199(8) -0.0013(6) 0.0062(7) -0.0025(6)
C3F 0.0210(9) 0.0242(9) 0.0195(9) -0.0040(7) 0.0094(7) -0.0011(7)
C4F 0.0242(9) 0.0238(9) 0.0141(8) -0.0017(7) 0.0031(7) -0.0013(7)
C5F 0.0166(8) 0.0295(9) 0.0212(9) -0.0012(7) 0.0036(7) -0.0031(7)
C6F 0.0167(8) 0.0268(9) 0.0206(9) -0.0024(7) 0.0077(7) -0.0019(7)
Cl1F 0.0269(2) 0.0531(3) 0.0155(2) -0.0027(2) 0.00256(17) 0.00332(19)

loop_
_atom_type_symbol
_atom_type_description
_atom_type_scat_dispersion_real
_atom_type_scat_dispersion_imag
_atom_type_scat_source
C C 0.0033 0.0016 'International Tables Vol C Tables 4.2.6.8 and 6.1.1.4'
H H 0.0000 0.0000 'International Tables Vol C Tables 4.2.6.8 and 6.1.1.4'
N N 0.0061 0.0033 'International Tables Vol C Tables 4.2.6.8 and 6.1.1.4'
O O 0.0106 0.0060 'International Tables Vol C Tables 4.2.6.8 and 6.1.1.4'
P P 0.1023 0.0942 'International Tables Vol C Tables 4.2.6.8 and 6.1.1.4'
Cl Cl 0.1484 0.1585 'International Tables Vol C Tables 4.2.6.8 and 6.1.1.4'
Fe Fe 0.3463 0.8444 'International Tables Vol C Tables 4.2.6.8 and 6.1.1.4'

loop_
_geom_angle_atom_site_label_1
_geom_angle_atom_site_label_2
_geom_angle_atom_site_label_3
_geom_angle_site_symmetry_1
_geom_angle_site_symmetry_3
_geom_angle
_geom_angle_publ_flag
N2 Fe1 N1 . . 127.78(7) ?
N2 Fe1 P2 . . 106.82(5) ?
N1 Fe1 P2 . . 104.22(5) ?
N2 Fe1 P1 . . 107.52(5) ?
N1 Fe1 P1 . . 102.22(5) ?
P2 Fe1 P1 . . 106.80(3) ?
O1 N1 Fe1 . . 178.76(15) ?
O2 N2 Fe1 . . 177.67(14) ?
C1B P1 C1C . . 104.80(8) ?
C1B P1 C1A . . 101.59(8) ?
C1C P1 C1A . . 101.95(8) ?
C1B P1 Fe1 . . 117.97(5) ?
C1C P1 Fe1 . . 116.88(6) ?
C1A P1 Fe1 . . 111.46(6) ?
C6A C1A C2A . . 118.81(16) ?
C6A C1A P1 . . 119.25(12) ?
C2A C1A P1 . . 121.86(13) ?
C3A C2A C1A . . 120.56(16) ?
C3A C2A H2A . . 119.7 ?
C1A C2A H2A . . 119.7 ?
C4A C3A C2A . . 119.19(16) ?
C4A C3A H3A . . 120.4 ?
C2A C3A H3A . . 120.4 ?
C3A C4A C5A . . 121.27(16) ?
C3A C4A Cl1A . . 119.36(14) ?
C5A C4A Cl1A . . 119.36(14) ?
C6A C5A C4A . . 119.29(17) ?
C6A C5A H5A . . 120.4 ?
C4A C5A H5A . . 120.4 ?
C5A C6A C1A . . 120.86(16) ?
C5A C6A H6A . . 119.6 ?
C1A C6A H6A . . 119.6 ?
C6B C1B C2B . . 118.49(15) ?
C6B C1B P1 . . 119.31(13) ?
C2B C1B P1 . . 122.14(13) ?
C3B C2B C1B . . 120.61(16) ?
C3B C2B H2B . . 119.7 ?
C1B C2B H2B . . 119.7 ?
C4B C3B C2B . . 119.51(16) ?
C4B C3B H3B . . 120.2 ?
C2B C3B H3B . . 120.2 ?
C3B C4B C5B . . 121.25(16) ?
C3B C4B Cl1B . . 119.12(14) ?
C5B C4B Cl1B . . 119.63(14) ?
C6B C5B C4B . . 118.71(16) ?
C6B C5B H5B . . 120.6 ?
C4B C5B H5B . . 120.6 ?
C5B C6B C1B . . 121.40(16) ?
C5B C6B H6B . . 119.3 ?
C1B C6B H6B . . 119.3 ?
C2C C1C C6C . . 118.56(16) ?
C2C C1C P1 . . 123.91(13) ?
C6C C1C P1 . . 117.52(13) ?
C3C C2C C1C . . 120.60(17) ?
C3C C2C H2C . . 119.7 ?
C1C C2C H2C . . 119.7 ?
C4C C3C C2C . . 119.60(17) ?
C4C C3C H3C . . 120.2 ?
C2C C3C H3C . . 120.2 ?
C3C C4C C5C . . 121.08(17) ?
C3C C4C Cl1C . . 119.40(15) ?
C5C C4C Cl1C . . 119.51(15) ?
C4C C5C C6C . . 118.95(17) ?
C4C C5C H5C . . 120.5 ?
C6C C5C H5C . . 120.5 ?
C5C C6C C1C . . 121.17(17) ?
C5C C6C H6C . . 119.4 ?
C1C C6C H6C . . 119.4 ?
C1F P2 C1E . . 104.31(8) ?
C1F P2 C1D . . 106.01(8) ?
C1E P2 C1D . . 98.14(7) ?
C1F P2 Fe1 . . 113.40(6) ?
C1E P2 Fe1 . . 121.20(6) ?
C1D P2 Fe1 . . 111.88(6) ?
C2D C1D C6D . . 118.87(15) ?
C2D C1D P2 . . 124.77(13) ?
C6D C1D P2 . . 116.16(12) ?
C3D C2D C1D . . 120.61(16) ?
C3D C2D H2D . . 119.7 ?
C1D C2D H2D . . 119.7 ?
C4D C3D C2D . . 119.12(16) ?
C4D C3D H3D . . 120.4 ?
C2D C3D H3D . . 120.4 ?
C3D C4D C5D . . 121.53(16) ?
C3D C4D Cl1D . . 119.44(13) ?
C5D C4D Cl1D . . 119.03(14) ?
C6D C5D C4D . . 118.73(16) ?
C6D C5D H5D . . 120.6 ?
C4D C5D H5D . . 120.6 ?
C5D C6D C1D . . 121.11(16) ?
C5D C6D H6D . . 119.4 ?
C1D C6D H6D . . 119.4 ?
C2E C1E C6E . . 118.86(15) ?
C2E C1E P2 . . 121.49(13) ?
C6E C1E P2 . . 119.62(12) ?
C1E C2E C3E . . 120.62(16) ?
C1E C2E H2E . . 119.7 ?
C3E C2E H2E . . 119.7 ?
C4E C3E C2E . . 118.94(16) ?
C4E C3E H3E . . 120.5 ?
C2E C3E H3E . . 120.5 ?
C3E C4E C5E . . 121.64(16) ?
C3E C4E Cl1E . . 120.21(14) ?
C5E C4E Cl1E . . 118.15(14) ?
C6E C5E C4E . . 118.92(16) ?
C6E C5E H5E . . 120.5 ?
C4E C5E H5E . . 120.5 ?
C5E C6E C1E . . 121.00(16) ?
C5E C6E H6E . . 119.5 ?
C1E C6E H6E . . 119.5 ?
C2F C1F C6F . . 118.51(15) ?
C2F C1F P2 . . 122.38(13) ?
C6F C1F P2 . . 118.41(13) ?
C3F C2F C1F . . 121.13(16) ?
C3F C2F H2F . . 119.4 ?
C1F C2F H2F . . 119.4 ?
C4F C3F C2F . . 118.83(16) ?
C4F C3F H3F . . 120.6 ?
C2F C3F H3F . . 120.6 ?
C3F C4F C5F . . 121.61(16) ?
C3F C4F Cl1F . . 118.62(14) ?
C5F C4F Cl1F . . 119.76(14) ?
C6F C5F C4F . . 118.90(16) ?
C6F C5F H5F . . 120.6 ?
C4F C5F H5F . . 120.6 ?
C5F C6F C1F . . 121.01(16) ?
C5F C6F H6F . . 119.5 ?
C1F C6F H6F . . 119.5 ?

loop_
_geom_bond_atom_site_label_1
_geom_bond_atom_site_label_2
_geom_bond_site_symmetry_2
_geom_bond_distance
_geom_bond_publ_flag
Fe1 N2 . 1.6589(15) ?
Fe1 N1 . 1.6594(16) ?
Fe1 P2 . 2.2316(6) ?
Fe1 P1 . 2.2410(7) ?
N1 O1 . 1.188(2) ?
N2 O2 . 1.1860(19) ?
P1 C1B . 1.8294(18) ?
P1 C1C . 1.8322(18) ?
P1 C1A . 1.8338(17) ?
C1A C6A . 1.394(2) ?
C1A C2A . 1.401(2) ?
C2A C3A . 1.386(3) ?
C2A H2A . 0.9500 ?
C3A C4A . 1.383(3) ?
C3A H3A . 0.9500 ?
C4A C5A . 1.384(2) ?
C4A Cl1A . 1.7390(18) ?
C5A C6A . 1.381(2) ?
C5A H5A . 0.9500 ?
C6A H6A . 0.9500 ?
C1B C6B . 1.398(2) ?
C1B C2B . 1.398(2) ?
C2B C3B . 1.387(2) ?
C2B H2B . 0.9500 ?
C3B C4B . 1.382(3) ?
C3B H3B . 0.9500 ?
C4B C5B . 1.389(3) ?
C4B Cl1B . 1.7303(18) ?
C5B C6B . 1.384(2) ?
C5B H5B . 0.9500 ?
C6B H6B . 0.9500 ?
C1C C2C . 1.393(2) ?
C1C C6C . 1.398(2) ?
C2C C3C . 1.393(3) ?
C2C H2C . 0.9500 ?
C3C C4C . 1.378(3) ?
C3C H3C . 0.9500 ?
C4C C5C . 1.387(3) ?
C4C Cl1C . 1.7390(18) ?
C5C C6C . 1.389(3) ?
C5C H5C . 0.9500 ?
C6C H6C . 0.9500 ?
P2 C1F . 1.8218(17) ?
P2 C1E . 1.8298(17) ?
P2 C1D . 1.8362(17) ?
C1D C2D . 1.390(2) ?
C1D C6D . 1.398(2) ?
C2D C3D . 1.390(2) ?
C2D H2D . 0.9500 ?
C3D C4D . 1.383(3) ?
C3D H3D . 0.9500 ?
C4D C5D . 1.385(2) ?
C4D Cl1D . 1.7451(17) ?
C5D C6D . 1.382(2) ?
C5D H5D . 0.9500 ?
C6D H6D . 0.9500 ?
C1E C2E . 1.392(2) ?
C1E C6E . 1.405(2) ?
C2E C3E . 1.396(2) ?
C2E H2E . 0.9500 ?
C3E C4E . 1.380(3) ?
C3E H3E . 0.9500 ?
C4E C5E . 1.392(3) ?
C4E Cl1E . 1.7434(18) ?
C5E C6E . 1.376(2) ?
C5E H5E . 0.9500 ?
C6E H6E . 0.9500 ?
C1F C2F . 1.394(2) ?
C1F C6F . 1.400(2) ?
C2F C3F . 1.386(2) ?
C2F H2F . 0.9500 ?
C3F C4F . 1.383(2) ?
C3F H3F . 0.9500 ?
C4F C5F . 1.385(3) ?
C4F Cl1F . 1.7394(18) ?
C5F C6F . 1.384(2) ?
C5F H5F . 0.9500 ?
C6F H6F . 0.9500 ?

loop_
_geom_torsion_atom_site_label_1
_geom_torsion_atom_site_label_2
_geom_torsion_atom_site_label_3
_geom_torsion_atom_site_label_4
_geom_torsion_site_symmetry_1
_geom_torsion_site_symmetry_2
_geom_torsion_site_symmetry_3
_geom_torsion_site_symmetry_4
_geom_torsion
_geom_torsion_publ_flag
N2 Fe1 P1 C1B . . . . 50.95(8) ?
N1 Fe1 P1 C1B . . . . -172.53(8) ?
P2 Fe1 P1 C1B . . . . -63.40(7) ?
N2 Fe1 P1 C1C . . . . 177.35(8) ?
N1 Fe1 P1 C1C . . . . -46.13(8) ?
P2 Fe1 P1 C1C . . . . 63.01(7) ?
N2 Fe1 P1 C1A . . . . -65.99(8) ?
N1 Fe1 P1 C1A . . . . 70.53(8) ?
P2 Fe1 P1 C1A . . . . 179.66(6) ?
C1B P1 C1A C6A . . . . -99.51(14) ?
C1C P1 C1A C6A . . . . 152.44(13) ?
Fe1 P1 C1A C6A . . . . 27.00(15) ?
C1B P1 C1A C2A . . . . 77.33(15) ?
C1C P1 C1A C2A . . . . -30.73(16) ?
Fe1 P1 C1A C2A . . . . -156.16(12) ?
C6A C1A C2A C3A . . . . 0.7(3) ?
P1 C1A C2A C3A . . . . -176.11(13) ?
C1A C2A C3A C4A . . . . 0.7(3) ?
C2A C3A C4A C5A . . . . -1.5(3) ?
C2A C3A C4A Cl1A . . . . 178.34(13) ?
C3A C4A C5A C6A . . . . 0.9(3) ?
Cl1A C4A C5A C6A . . . . -178.98(13) ?
C4A C5A C6A C1A . . . . 0.6(3) ?
C2A C1A C6A C5A . . . . -1.4(2) ?
P1 C1A C6A C5A . . . . 175.54(13) ?
C1C P1 C1B C6B . . . . -69.90(15) ?
C1A P1 C1B C6B . . . . -175.73(13) ?
Fe1 P1 C1B C6B . . . . 62.15(14) ?
C1C P1 C1B C2B . . . . 113.22(15) ?
C1A P1 C1B C2B . . . . 7.39(16) ?
Fe1 P1 C1B C2B . . . . -114.73(13) ?
C6B C1B C2B C3B . . . . 1.1(3) ?
P1 C1B C2B C3B . . . . 177.96(14) ?
C1B C2B C3B C4B . . . . 0.6(3) ?
C2B C3B C4B C5B . . . . -1.7(3) ?
C2B C3B C4B Cl1B . . . . 177.93(14) ?
C3B C4B C5B C6B . . . . 1.2(3) ?
Cl1B C4B C5B C6B . . . . -178.48(13) ?
C4B C5B C6B C1B . . . . 0.5(3) ?
C2B C1B C6B C5B . . . . -1.6(2) ?
P1 C1B C6B C5B . . . . -178.62(13) ?
C1B P1 C1C C2C . . . . 10.70(17) ?
C1A P1 C1C C2C . . . . 116.27(15) ?
Fe1 P1 C1C C2C . . . . -121.97(14) ?
C1B P1 C1C C6C . . . . -169.53(13) ?
C1A P1 C1C C6C . . . . -63.97(15) ?
Fe1 P1 C1C C6C . . . . 57.80(15) ?
C6C C1C C2C C3C . . . . 0.2(3) ?
P1 C1C C2C C3C . . . . 179.96(14) ?
C1C C2C C3C C4C . . . . 1.4(3) ?
C2C C3C C4C C5C . . . . -1.4(3) ?
C2C C3C C4C Cl1C . . . . 177.41(14) ?
C3C C4C C5C C6C . . . . -0.2(3) ?
Cl1C C4C C5C C6C . . . . -179.01(15) ?
C4C C5C C6C C1C . . . . 1.8(3) ?
C2C C1C C6C C5C . . . . -1.8(3) ?
P1 C1C C6C C5C . . . . 178.39(15) ?
N2 Fe1 P2 C1F . . . . -161.85(8) ?
N1 Fe1 P2 C1F . . . . 60.70(8) ?
P1 Fe1 P2 C1F . . . . -47.03(6) ?
N2 Fe1 P2 C1E . . . . -36.62(8) ?
N1 Fe1 P2 C1E . . . . -174.07(8) ?
P1 Fe1 P2 C1E . . . . 78.20(6) ?
N2 Fe1 P2 C1D . . . . 78.31(8) ?
N1 Fe1 P2 C1D . . . . -59.14(8) ?
P1 Fe1 P2 C1D . . . . -166.87(6) ?
C1F P2 C1D C2D . . . . 7.28(17) ?
C1E P2 C1D C2D . . . . -100.22(15) ?
Fe1 P2 C1D C2D . . . . 131.37(14) ?
C1F P2 C1D C6D . . . . -177.80(12) ?
C1E P2 C1D C6D . . . . 74.70(14) ?
Fe1 P2 C1D C6D . . . . -53.71(14) ?
C6D C1D C2D C3D . . . . -0.4(3) ?
P2 C1D C2D C3D . . . . 174.39(13) ?
C1D C2D C3D C4D . . . . -0.6(3) ?
C2D C3D C4D C5D . . . . 0.7(3) ?
C2D C3D C4D Cl1D . . . . -178.72(13) ?
C3D C4D C5D C6D . . . . 0.3(3) ?
Cl1D C4D C5D C6D . . . . 179.70(13) ?
C4D C5D C6D C1D . . . . -1.3(3) ?
C2D C1D C6D C5D . . . . 1.4(2) ?
P2 C1D C6D C5D . . . . -173.83(13) ?
C1F P2 C1E C2E . . . . 126.39(14) ?
C1D P2 C1E C2E . . . . -124.70(14) ?
Fe1 P2 C1E C2E . . . . -2.92(16) ?
C1F P2 C1E C6E . . . . -55.50(15) ?
C1D P2 C1E C6E . . . . 53.40(14) ?
Fe1 P2 C1E C6E . . . . 175.18(11) ?
C6E C1E C2E C3E . . . . 0.3(2) ?
P2 C1E C2E C3E . . . . 178.42(13) ?
C1E C2E C3E C4E . . . . 0.4(2) ?
C2E C3E C4E C5E . . . . -0.3(3) ?
C2E C3E C4E Cl1E . . . . 179.48(13) ?
C3E C4E C5E C6E . . . . -0.6(3) ?
Cl1E C4E C5E C6E . . . . 179.69(13) ?
C4E C5E C6E C1E . . . . 1.3(2) ?
C2E C1E C6E C5E . . . . -1.2(2) ?
P2 C1E C6E C5E . . . . -179.31(13) ?
C1E P2 C1F C2F . . . . -19.21(16) ?
C1D P2 C1F C2F . . . . -122.22(14) ?
Fe1 P2 C1F C2F . . . . 114.65(13) ?
C1E P2 C1F C6F . . . . 170.49(13) ?
C1D P2 C1F C6F . . . . 67.48(15) ?
Fe1 P2 C1F C6F . . . . -55.65(14) ?
C6F C1F C2F C3F . . . . 1.1(2) ?
P2 C1F C2F C3F . . . . -169.24(13) ?
C1F C2F C3F C4F . . . . -1.2(3) ?
C2F C3F C4F C5F . . . . 0.1(3) ?
C2F C3F C4F Cl1F . . . . -179.12(13) ?
C3F C4F C5F C6F . . . . 1.1(3) ?
Cl1F C4F C5F C6F . . . . -179.67(14) ?
C4F C5F C6F C1F . . . . -1.2(3) ?
C2F C1F C6F C5F . . . . 0.2(3) ?
P2 C1F C6F C5F . . . . 170.88(14) ?
